data_4024577
loop_
_publ_author_name
'Nugzar Ghavtadze'
'Roland Fr\"ohlich'
'Ernst-Ulrich W\"urthwein'

_publ_section_title
;
Acid-Mediated Electrocyclic Domino Transformations of 5,5-Disubstituted
1-Amino-1-azapenta-1,4-dien-3-ones into Dihydrospiroindenepyrazole and
Dihydroindenodiazepine Derivatives
;
_journal_name_full 'Journal of Organic Chemistry'
_journal_page_first 4584
_journal_page_last 4591
_journal_paper_doi 10.1021/jo900270e
_journal_volume 74
_journal_year 2009
_chemical_formula_sum 'C16 H17 F3 N2 O2'
_chemical_formula_weight 326.32
_chemical_name_systematic
; 
 ? 
;
_space_group_IT_number 2
_symmetry_cell_setting triclinic
_symmetry_space_group_name_Hall '-P 1'
_symmetry_space_group_name_H-M 'P -1'
_atom_sites_solution_hydrogens geom
_atom_sites_solution_primary direct
_atom_sites_solution_secondary difmap
_audit_creation_method SHELXL-97
_cell_angle_alpha 75.02(1)
_cell_angle_beta 84.11(1)
_cell_angle_gamma 61.97(1)
_cell_formula_units_Z 2
_cell_length_a 9.075(1)
_cell_length_b 9.616(1)
_cell_length_c 10.500(1)
_cell_measurement_reflns_used 2374
_cell_measurement_temperature 198(2)
_cell_measurement_theta_max 28.28
_cell_measurement_theta_min 0.41
_cell_volume 781.1(1)
_computing_cell_refinement 'Collect (Nonius B.V., 1998)'
_computing_data_collection 'Collect (Nonius B.V., 1998)'
_computing_data_reduction 'Denzo-SMN (Otwinowski & Minor, 1997)'
_computing_molecular_graphics 'SCHAKAL (Keller, 1997)'
_computing_publication_material 'SHELXL-97 (Sheldrick, 1997)'
_computing_structure_refinement 'SHELXL-97 (Sheldrick, 1997)'
_computing_structure_solution 'SHELXS-97 (Sheldrick, 1990)'
_diffrn_ambient_temperature 198(2)
_diffrn_measured_fraction_theta_full 0.980
_diffrn_measured_fraction_theta_max 0.980
_diffrn_measurement_device_type 'Nonius KappaCCD'
_diffrn_measurement_method '\w and \f scans'
_diffrn_radiation_monochromator graphite
_diffrn_radiation_source 'rotating anode Nonius FR591'
_diffrn_radiation_type MoK\a
_diffrn_radiation_wavelength 0.71073
_diffrn_reflns_av_R_equivalents 0.0797
_diffrn_reflns_av_sigmaI/netI 0.0842
_diffrn_reflns_limit_h_max 10
_diffrn_reflns_limit_h_min -12
_diffrn_reflns_limit_k_max 12
_diffrn_reflns_limit_k_min -12
_diffrn_reflns_limit_l_max 11
_diffrn_reflns_limit_l_min -13
_diffrn_reflns_number 8144
_diffrn_reflns_theta_full 28.11
_diffrn_reflns_theta_max 28.11
_diffrn_reflns_theta_min 2.01
_exptl_absorpt_coefficient_mu 0.116
_exptl_absorpt_correction_T_max 0.9965
_exptl_absorpt_correction_T_min 0.9716
_exptl_absorpt_correction_type multi-scan
_exptl_absorpt_process_details 'SORTAV (Blessing, 1995 & 1997)'
_exptl_crystal_colour colourless
_exptl_crystal_density_diffrn 1.387
_exptl_crystal_density_method 'not measured'
_exptl_crystal_description plate
_exptl_crystal_F_000 340
_exptl_crystal_size_max 0.25
_exptl_crystal_size_mid 0.10
_exptl_crystal_size_min 0.03
_refine_diff_density_max 0.307
_refine_diff_density_min -0.232
_refine_diff_density_rms 0.054
_refine_ls_extinction_method none
_refine_ls_goodness_of_fit_ref 1.082
_refine_ls_hydrogen_treatment riding
_refine_ls_matrix_type full
_refine_ls_number_parameters 209
_refine_ls_number_reflns 3733
_refine_ls_number_restraints 0
_refine_ls_restrained_S_all 1.082
_refine_ls_R_factor_all 0.1272
_refine_ls_R_factor_gt 0.0651
_refine_ls_shift/su_max 0.000
_refine_ls_shift/su_mean 0.000
_refine_ls_structure_factor_coef Fsqd
_refine_ls_weighting_details 'calc w=1/[\s^2^(Fo^2^)+(0.0093P)^2^+0.6911P] where P=(Fo^2^+2Fc^2^)/3'
_refine_ls_weighting_scheme calc
_refine_ls_wR_factor_gt 0.1188
_refine_ls_wR_factor_ref 0.1419
_reflns_number_gt 2136
_reflns_number_total 3733
_reflns_threshold_expression >2sigma(I)
_cod_data_source_file jo900270e_si_002.cif
_cod_data_source_block wue3779
_cod_original_sg_symbol_H-M P-1
_cod_database_code 4024577

loop_
_symmetry_equiv_pos_as_xyz
'x, y, z'
'-x, -y, -z'

loop_
_atom_site_label
_atom_site_type_symbol
_atom_site_fract_x
_atom_site_fract_y
_atom_site_fract_z
_atom_site_U_iso_or_equiv
_atom_site_adp_type
_atom_site_occupancy
_atom_site_symmetry_multiplicity
_atom_site_calc_flag
_atom_site_refinement_flags
_atom_site_disorder_assembly
_atom_site_disorder_group
O1 O 0.8046(3) 0.1322(2) -0.45406(19) 0.0427(5) Uani 1 1 d . . .
C2 C 0.7826(4) -0.0003(3) -0.3746(3) 0.0446(8) Uani 1 1 d . . .
H2A H 0.8918 -0.0992 -0.3605 0.054 Uiso 1 1 calc R . .
H2B H 0.7073 -0.0196 -0.4215 0.054 Uiso 1 1 calc R . .
C3 C 0.7100(4) 0.0299(3) -0.2422(3) 0.0385(7) Uani 1 1 d . . .
H3A H 0.5970 0.1237 -0.2550 0.046 Uiso 1 1 calc R . .
H3B H 0.7003 -0.0664 -0.1884 0.046 Uiso 1 1 calc R . .
N4 N 0.8197(3) 0.0628(2) -0.1733(2) 0.0309(5) Uani 1 1 d . . .
C5 C 0.8476(4) 0.1965(3) -0.2574(3) 0.0354(6) Uani 1 1 d . . .
H5A H 0.9280 0.2120 -0.2130 0.042 Uiso 1 1 calc R . .
H5B H 0.7411 0.2984 -0.2716 0.042 Uiso 1 1 calc R . .
C6 C 0.9148(4) 0.1588(3) -0.3882(3) 0.0400(7) Uani 1 1 d . . .
H6A H 0.9311 0.2503 -0.4444 0.048 Uiso 1 1 calc R . .
H6B H 1.0248 0.0609 -0.3740 0.048 Uiso 1 1 calc R . .
N7 N 0.7822(3) 0.0878(2) -0.0490(2) 0.0302(5) Uani 1 1 d . . .
C8 C 0.7466(3) -0.0075(3) 0.0450(3) 0.0313(6) Uani 1 1 d . . .
C9 C 0.7515(4) -0.1669(3) 0.0485(3) 0.0478(8) Uani 1 1 d . . .
H9A H 0.8441 -0.2263 -0.0046 0.072 Uiso 1 1 calc R . .
H9B H 0.6461 -0.1470 0.0124 0.072 Uiso 1 1 calc R . .
H9C H 0.7675 -0.2312 0.1398 0.072 Uiso 1 1 calc R . .
C10 C 0.7046(3) 0.0492(3) 0.1685(3) 0.0334(6) Uani 1 1 d . . .
O11 O 0.6500(3) -0.0161(2) 0.2629(2) 0.0464(5) Uani 1 1 d . . .
C12 C 0.7345(3) 0.1880(3) 0.1736(3) 0.0305(6) Uani 1 1 d . . .
H12A H 0.8349 0.1883 0.1376 0.037 Uiso 1 1 calc R . .
C13 C 0.6297(3) 0.3108(3) 0.2251(3) 0.0293(6) Uani 1 1 d . . .
C14 C 0.6758(3) 0.4407(3) 0.2283(3) 0.0365(7) Uani 1 1 d . . .
F1 F 0.8261(2) 0.4146(2) 0.1796(2) 0.0679(6) Uani 1 1 d . . .
F2 F 0.5684(2) 0.58525(19) 0.15611(17) 0.0469(4) Uani 1 1 d . . .
F3 F 0.6735(3) 0.4621(2) 0.34890(18) 0.0642(6) Uani 1 1 d . . .
C15 C 0.4585(3) 0.3412(3) 0.2715(2) 0.0270(6) Uani 1 1 d . . .
C16 C 0.4189(4) 0.3263(3) 0.4037(3) 0.0380(7) Uani 1 1 d . . .
H16A H 0.5020 0.2945 0.4682 0.046 Uiso 1 1 calc R . .
C17 C 0.2572(4) 0.3579(4) 0.4415(3) 0.0456(8) Uani 1 1 d . . .
H17A H 0.2309 0.3447 0.5324 0.055 Uiso 1 1 calc R . .
C18 C 0.1347(4) 0.4079(3) 0.3490(3) 0.0412(7) Uani 1 1 d . . .
H18A H 0.0239 0.4316 0.3757 0.049 Uiso 1 1 calc R . .
C19 C 0.1732(3) 0.4238(3) 0.2172(3) 0.0397(7) Uani 1 1 d . . .
H19A H 0.0890 0.4575 0.1530 0.048 Uiso 1 1 calc R . .
C20 C 0.3343(3) 0.3907(3) 0.1784(3) 0.0340(6) Uani 1 1 d . . .
H20A H 0.3603 0.4019 0.0875 0.041 Uiso 1 1 calc R . .

loop_
_atom_site_aniso_label
_atom_site_aniso_U_11
_atom_site_aniso_U_22
_atom_site_aniso_U_33
_atom_site_aniso_U_23
_atom_site_aniso_U_13
_atom_site_aniso_U_12
O1 0.0525(13) 0.0390(11) 0.0351(11) -0.0077(9) -0.0067(9) -0.0189(10)
C2 0.060(2) 0.0359(16) 0.0445(19) -0.0152(13) -0.0048(15) -0.0232(15)
C3 0.0434(17) 0.0381(15) 0.0426(17) -0.0145(13) -0.0006(14) -0.0230(14)
N4 0.0330(12) 0.0313(11) 0.0334(13) -0.0146(10) 0.0042(10) -0.0160(10)
C5 0.0379(16) 0.0332(14) 0.0399(17) -0.0112(12) 0.0026(13) -0.0194(12)
C6 0.0419(17) 0.0407(16) 0.0364(17) -0.0092(13) 0.0018(13) -0.0185(13)
N7 0.0252(11) 0.0301(11) 0.0350(13) -0.0146(10) 0.0038(10) -0.0098(9)
C8 0.0274(14) 0.0289(13) 0.0374(16) -0.0112(12) 0.0025(12) -0.0116(11)
C9 0.068(2) 0.0320(15) 0.0459(19) -0.0128(13) 0.0072(16) -0.0250(15)
C10 0.0251(14) 0.0304(13) 0.0428(17) -0.0114(12) 0.0047(12) -0.0109(11)
O11 0.0568(14) 0.0472(12) 0.0453(13) -0.0185(10) 0.0169(11) -0.0315(11)
C12 0.0252(13) 0.0359(14) 0.0342(15) -0.0112(12) 0.0023(11) -0.0161(11)
C13 0.0291(14) 0.0304(13) 0.0300(15) -0.0090(11) -0.0008(11) -0.0139(11)
C14 0.0345(16) 0.0398(15) 0.0426(18) -0.0179(13) 0.0031(13) -0.0194(13)
F1 0.0387(11) 0.0650(12) 0.1250(19) -0.0482(12) 0.0194(11) -0.0348(10)
F2 0.0535(11) 0.0362(9) 0.0524(11) -0.0054(8) 0.0001(9) -0.0243(8)
F3 0.1102(17) 0.0658(12) 0.0442(11) -0.0176(9) -0.0113(11) -0.0581(12)
C15 0.0288(14) 0.0255(12) 0.0296(14) -0.0107(10) 0.0016(11) -0.0130(11)
C16 0.0391(16) 0.0390(15) 0.0326(16) -0.0104(12) 0.0013(13) -0.0144(13)
C17 0.0489(19) 0.0466(17) 0.0402(18) -0.0169(14) 0.0168(15) -0.0209(15)
C18 0.0316(16) 0.0407(16) 0.058(2) -0.0224(15) 0.0145(15) -0.0193(13)
C19 0.0292(15) 0.0394(15) 0.054(2) -0.0173(14) -0.0007(14) -0.0152(12)
C20 0.0342(15) 0.0392(15) 0.0341(15) -0.0129(12) 0.0017(12) -0.0195(12)

loop_
_atom_type_symbol
_atom_type_description
_atom_type_scat_dispersion_real
_atom_type_scat_dispersion_imag
_atom_type_scat_source
C C 0.0033 0.0016 'International Tables Vol C Tables 4.2.6.8 and 6.1.1.4'
H H 0.0000 0.0000 'International Tables Vol C Tables 4.2.6.8 and 6.1.1.4'
N N 0.0061 0.0033 'International Tables Vol C Tables 4.2.6.8 and 6.1.1.4'
O O 0.0106 0.0060 'International Tables Vol C Tables 4.2.6.8 and 6.1.1.4'
F F 0.0171 0.0103 'International Tables Vol C Tables 4.2.6.8 and 6.1.1.4'

loop_
_geom_angle_atom_site_label_1
_geom_angle_atom_site_label_2
_geom_angle_atom_site_label_3
_geom_angle
_geom_angle_site_symmetry_1
_geom_angle_site_symmetry_3
_geom_angle_publ_flag
C6 O1 C2 109.5(2) . . ?
O1 C2 C3 112.1(2) . . ?
N4 C3 C2 109.4(2) . . ?
N7 N4 C5 109.19(19) . . ?
N7 N4 C3 119.8(2) . . ?
C5 N4 C3 110.4(2) . . ?
N4 C5 C6 110.1(2) . . ?
O1 C6 C5 111.5(2) . . ?
C8 N7 N4 123.0(2) . . ?
N7 C8 C10 112.6(2) . . ?
N7 C8 C9 129.9(3) . . ?
C10 C8 C9 117.4(2) . . ?
O11 C10 C8 121.3(2) . . ?
O11 C10 C12 121.4(3) . . ?
C8 C10 C12 117.2(2) . . ?
C13 C12 C10 124.1(2) . . ?
C12 C13 C15 125.5(2) . . ?
C12 C13 C14 119.3(2) . . ?
C15 C13 C14 115.0(2) . . ?
F3 C14 F1 107.1(2) . . ?
F3 C14 F2 105.3(2) . . ?
F1 C14 F2 105.4(2) . . ?
F3 C14 C13 113.1(2) . . ?
F1 C14 C13 113.7(2) . . ?
F2 C14 C13 111.5(2) . . ?
C16 C15 C20 119.2(2) . . ?
C16 C15 C13 122.0(2) . . ?
C20 C15 C13 118.7(2) . . ?
C15 C16 C17 119.7(3) . . ?
C18 C17 C16 120.7(3) . . ?
C17 C18 C19 119.8(3) . . ?
C18 C19 C20 120.0(3) . . ?
C19 C20 C15 120.4(3) . . ?

loop_
_geom_bond_atom_site_label_1
_geom_bond_atom_site_label_2
_geom_bond_distance
_geom_bond_site_symmetry_2
_geom_bond_publ_flag
O1 C6 1.420(3) . ?
O1 C2 1.420(3) . ?
C2 C3 1.514(4) . ?
C3 N4 1.475(3) . ?
N4 N7 1.368(3) . ?
N4 C5 1.473(3) . ?
C5 C6 1.506(4) . ?
N7 C8 1.290(3) . ?
C8 C10 1.480(4) . ?
C8 C9 1.503(4) . ?
C10 O11 1.221(3) . ?
C10 C12 1.496(4) . ?
C12 C13 1.327(3) . ?
C13 C15 1.492(3) . ?
C13 C14 1.501(4) . ?
C14 F3 1.331(3) . ?
C14 F1 1.337(3) . ?
C14 F2 1.338(3) . ?
C15 C16 1.385(4) . ?
C15 C20 1.391(4) . ?
C16 C17 1.388(4) . ?
C17 C18 1.374(4) . ?
C18 C19 1.379(4) . ?
C19 C20 1.383(4) . ?

loop_
_geom_torsion_atom_site_label_1
_geom_torsion_atom_site_label_2
_geom_torsion_atom_site_label_3
_geom_torsion_atom_site_label_4
_geom_torsion
_geom_torsion_site_symmetry_1
_geom_torsion_site_symmetry_2
_geom_torsion_site_symmetry_3
_geom_torsion_site_symmetry_4
_geom_torsion_publ_flag
C6 O1 C2 C3 59.8(3) . . . . ?
O1 C2 C3 N4 -57.4(3) . . . . ?
C2 C3 N4 N7 -177.6(2) . . . . ?
C2 C3 N4 C5 54.3(3) . . . . ?
N7 N4 C5 C6 171.3(2) . . . . ?
C3 N4 C5 C6 -55.0(3) . . . . ?
C2 O1 C6 C5 -59.8(3) . . . . ?
N4 C5 C6 O1 58.0(3) . . . . ?
C5 N4 N7 C8 177.8(2) . . . . ?
C3 N4 N7 C8 49.2(3) . . . . ?
N4 N7 C8 C10 -177.9(2) . . . . ?
N4 N7 C8 C9 6.0(4) . . . . ?
N7 C8 C10 O11 171.8(2) . . . . ?
C9 C8 C10 O11 -11.6(4) . . . . ?
N7 C8 C10 C12 -9.2(3) . . . . ?
C9 C8 C10 C12 167.5(2) . . . . ?
O11 C10 C12 C13 -43.1(4) . . . . ?
C8 C10 C12 C13 137.9(3) . . . . ?
C10 C12 C13 C15 -7.5(4) . . . . ?
C10 C12 C13 C14 178.2(3) . . . . ?
C12 C13 C14 F3 -124.2(3) . . . . ?
C15 C13 C14 F3 60.9(3) . . . . ?
C12 C13 C14 F1 -1.7(4) . . . . ?
C15 C13 C14 F1 -176.6(2) . . . . ?
C12 C13 C14 F2 117.3(3) . . . . ?
C15 C13 C14 F2 -57.6(3) . . . . ?
C12 C13 C15 C16 111.7(3) . . . . ?
C14 C13 C15 C16 -73.7(3) . . . . ?
C12 C13 C15 C20 -70.2(3) . . . . ?
C14 C13 C15 C20 104.3(3) . . . . ?
C20 C15 C16 C17 1.2(4) . . . . ?
C13 C15 C16 C17 179.2(2) . . . . ?
C15 C16 C17 C18 -1.7(4) . . . . ?
C16 C17 C18 C19 1.4(4) . . . . ?
C17 C18 C19 C20 -0.6(4) . . . . ?
C18 C19 C20 C15 0.1(4) . . . . ?
C16 C15 C20 C19 -0.4(4) . . . . ?
C13 C15 C20 C19 -178.5(2) . . . . ?

loop_
_cod_related_entry_id
_cod_related_entry_database
_cod_related_entry_code
1 ChemSpider 30658963
